data_1503668
loop_
_publ_author_name
'Li, Zheng'
'Zhou, Zhao-Li'
'Miao, Ze-Hong'
'Lin, Li-Ping'
'Feng, Hui-Jin'
'Tong, Lin-Jiang'
'Ding, Jian'
'Li, Yuan-Chao'

_publ_section_title
;
 Design and synthesis of novel C14-hydroxyl substituted triptolide
 derivatives as potential selective antitumor agents.
;
_journal_issue 16
_journal_name_full 'Journal of medicinal chemistry'
_journal_page_first 5115
_journal_page_last 5123
_journal_paper_doi 10.1021/jm900342g
_journal_volume 52
_journal_year 2009
_chemical_absolute_configuration ad
_chemical_formula_sum 'C21 H24 O6'
_chemical_formula_weight 372.40
_chemical_name_systematic
; 
 ? 
;
_space_group_IT_number 4
_symmetry_cell_setting monoclinic
_symmetry_space_group_name_Hall 'P 2yb'
_symmetry_space_group_name_H-M 'P 1 21 1'
_atom_sites_solution_hydrogens geom
_atom_sites_solution_primary direct
_atom_sites_solution_secondary difmap
_audit_creation_method SHELXL-97
_cell_angle_alpha 90.00
_cell_angle_beta 98.007(2)
_cell_angle_gamma 90.00
_cell_formula_units_Z 2
_cell_length_a 9.7642(14)
_cell_length_b 8.0842(11)
_cell_length_c 11.6940(17)
_cell_measurement_reflns_used 1815
_cell_measurement_temperature 293(2)
_cell_measurement_theta_max 43.675
_cell_measurement_theta_min 5.099
_cell_volume 914.1(2)
_computing_cell_refinement 'Bruker SMART'
_computing_data_collection 'Bruker SMART'
_computing_data_reduction 'Bruker SHELXTL'
_computing_molecular_graphics 'Bruker SHELXTL'
_computing_publication_material 'Bruker SHELXTL'
_computing_structure_refinement 'SHELXL-97 (Sheldrick, 1997)'
_computing_structure_solution 'SHELXS-97 (Sheldrick, 1990)'
_diffrn_ambient_temperature 293(2)
_diffrn_measured_fraction_theta_full 0.990
_diffrn_measured_fraction_theta_max 0.990
_diffrn_measurement_device_type 'CCD area detector'
_diffrn_measurement_method 'phi and omega scans'
_diffrn_radiation_monochromator graphite
_diffrn_radiation_source 'fine-focus sealed tube'
_diffrn_radiation_type MoK\a
_diffrn_radiation_wavelength 0.71073
_diffrn_reflns_av_R_equivalents 0.0870
_diffrn_reflns_av_sigmaI/netI 0.0690
_diffrn_reflns_limit_h_max 12
_diffrn_reflns_limit_h_min -12
_diffrn_reflns_limit_k_max 10
_diffrn_reflns_limit_k_min -10
_diffrn_reflns_limit_l_max 10
_diffrn_reflns_limit_l_min -14
_diffrn_reflns_number 5403
_diffrn_reflns_theta_full 27.00
_diffrn_reflns_theta_max 27.00
_diffrn_reflns_theta_min 1.76
_exptl_absorpt_coefficient_mu 0.099
_exptl_absorpt_correction_T_max 1.00000
_exptl_absorpt_correction_T_min 0.74794
_exptl_absorpt_correction_type empirical
_exptl_crystal_colour colorless
_exptl_crystal_density_diffrn 1.353
_exptl_crystal_density_method 'not measured'
_exptl_crystal_description prismatic
_exptl_crystal_F_000 396
_exptl_crystal_size_max 0.484
_exptl_crystal_size_mid 0.251
_exptl_crystal_size_min 0.167
_refine_diff_density_max 0.230
_refine_diff_density_min -0.162
_refine_diff_density_rms 0.044
_refine_ls_abs_structure_details 'Flack H D (1983), Acta Cryst. A39, 876-881'
_refine_ls_abs_structure_Flack -10(10)
_refine_ls_extinction_method none
_refine_ls_goodness_of_fit_ref 0.957
_refine_ls_hydrogen_treatment mixed
_refine_ls_matrix_type full
_refine_ls_number_parameters 263
_refine_ls_number_reflns 2119
_refine_ls_number_restraints 2
_refine_ls_restrained_S_all 0.957
_refine_ls_R_factor_all 0.0555
_refine_ls_R_factor_gt 0.0475
_refine_ls_shift/su_max 0.001
_refine_ls_shift/su_mean 0.000
_refine_ls_structure_factor_coef Fsqd
_refine_ls_weighting_details 'calc w=1/[\s^2^(Fo^2^)+(0.0549P)^2^+0.0000P] where P=(Fo^2^+2Fc^2^)/3'
_refine_ls_weighting_scheme calc
_refine_ls_wR_factor_gt 0.1058
_refine_ls_wR_factor_ref 0.1099
_reflns_number_gt 1740
_reflns_number_total 2119
_reflns_threshold_expression >2sigma(I)
_cod_data_source_file jm900342g_si_002.cif
_cod_data_source_block cd26534
_cod_depositor_comments
;
The following automatic conversions were performed:

'_symmetry_cell_setting' value 'Monoclinic' changed to 'monoclinic'
according to /home/saulius/struct/CIF-dictionaries/cif_core.dic
dictionary named 'cif_core.dic' version 2.4.2 from 2011-04-26.

Automatic conversion script
Id: cif_fix_values 1715 2011-07-08 13:25:40Z adriana 
;
_cod_original_sg_symbol_H-M P2(1)
_cod_database_code 1503668

loop_
_symmetry_equiv_pos_as_xyz
'x, y, z'
'-x, y+1/2, -z'

loop_
_atom_site_label
_atom_site_type_symbol
_atom_site_fract_x
_atom_site_fract_y
_atom_site_fract_z
_atom_site_U_iso_or_equiv
_atom_site_adp_type
_atom_site_occupancy
_atom_site_symmetry_multiplicity
_atom_site_calc_flag
_atom_site_refinement_flags
O1 O 1.00521(18) 0.6087(3) 0.67276(18) 0.0465(5) Uani 1 1 d .
O2 O 0.8217(2) 0.4168(3) 0.85756(16) 0.0490(5) Uani 1 1 d .
O3 O 0.64473(19) 0.7958(3) 0.78418(18) 0.0485(5) Uani 1 1 d .
O4 O 0.9703(2) 0.9015(3) 0.79178(19) 0.0522(6) Uani 1 1 d .
O5 O 0.6271(3) -0.0685(4) 0.3185(3) 0.0899(10) Uani 1 1 d .
O6 O 0.6599(2) 0.1890(4) 0.2574(2) 0.0715(8) Uani 1 1 d .
C1 C 0.6780(3) 0.2111(4) 0.6618(3) 0.0492(8) Uani 1 1 d .
H1A H 0.7038 0.1591 0.7365 0.059 Uiso 1 1 calc R
H1B H 0.5881 0.2621 0.6616 0.059 Uiso 1 1 calc R
C2 C 0.6681(4) 0.0791(5) 0.5676(3) 0.0593(9) Uani 1 1 d .
H2A H 0.7460 0.0040 0.5825 0.071 Uiso 1 1 calc R
H2B H 0.5838 0.0156 0.5676 0.071 Uiso 1 1 calc R
C3 C 0.6681(3) 0.1604(5) 0.4531(3) 0.0526(9) Uani 1 1 d .
C4 C 0.6938(3) 0.3179(5) 0.4369(2) 0.0476(8) Uani 1 1 d .
C5 C 0.7301(3) 0.4417(4) 0.5318(2) 0.0397(7) Uani 1 1 d .
C6 C 0.8259(3) 0.5783(4) 0.5003(3) 0.0484(8) Uani 1 1 d .
H6A H 0.9000 0.5284 0.4649 0.058 Uiso 1 1 calc R
H6B H 0.7743 0.6502 0.4434 0.058 Uiso 1 1 calc R
C7 C 0.8879(3) 0.6810(4) 0.6013(3) 0.0426(7) Uani 1 1 d D
C8 C 0.8790(3) 0.6305(4) 0.7212(2) 0.0366(6) Uani 1 1 d .
C9 C 0.7983(3) 0.4764(4) 0.7399(2) 0.0369(6) Uani 1 1 d .
C10 C 0.7858(3) 0.3469(4) 0.6443(2) 0.0379(6) Uani 1 1 d .
C11 C 0.6911(3) 0.4968(4) 0.8151(3) 0.0427(7) Uani 1 1 d .
C12 C 0.6637(3) 0.6589(4) 0.8639(3) 0.0451(7) Uani 1 1 d .
H12 H 0.6036 0.6581 0.9244 0.054 Uiso 1 1 calc R
C13 C 0.7664(3) 0.7906(4) 0.8718(2) 0.0432(7) Uani 1 1 d .
C14 C 0.8937(3) 0.7571(4) 0.8179(2) 0.0393(7) Uani 1 1 d .
C15 C 0.7745(3) 0.9147(5) 0.9705(3) 0.0543(8) Uani 1 1 d .
C16 C 0.8181(4) 0.8243(6) 1.0852(3) 0.0725(11) Uani 1 1 d .
H16A H 0.7464 0.7490 1.0995 0.109 Uiso 1 1 calc R
H16B H 0.8333 0.9036 1.1468 0.109 Uiso 1 1 calc R
H16C H 0.9019 0.7639 1.0811 0.109 Uiso 1 1 calc R
C17 C 0.6378(4) 1.0054(6) 0.9733(3) 0.0738(12) Uani 1 1 d .
H17A H 0.6104 1.0589 0.9004 0.111 Uiso 1 1 calc R
H17B H 0.6491 1.0868 1.0336 0.111 Uiso 1 1 calc R
H17C H 0.5679 0.9276 0.9876 0.111 Uiso 1 1 calc R
C18 C 0.9254(3) 0.2608(4) 0.6383(3) 0.0495(8) Uani 1 1 d .
H18A H 0.9955 0.3427 0.6332 0.074 Uiso 1 1 calc R
H18B H 0.9176 0.1908 0.5713 0.074 Uiso 1 1 calc R
H18C H 0.9501 0.1951 0.7064 0.074 Uiso 1 1 calc R
C19 C 0.6483(3) 0.0749(6) 0.3401(4) 0.0658(11) Uani 1 1 d .
C20 C 0.6889(3) 0.3486(6) 0.3100(3) 0.0615(10) Uani 1 1 d .
H20A H 0.6166 0.4272 0.2827 0.074 Uiso 1 1 calc R
H20B H 0.7767 0.3911 0.2929 0.074 Uiso 1 1 calc R
C21 C 1.0324(3) 0.7889(4) 0.8796(3) 0.0500(8) Uani 1 1 d .
H21A H 1.0399 0.8244 0.9595 0.060 Uiso 1 1 calc R
H21B H 1.1075 0.7195 0.8617 0.060 Uiso 1 1 calc R
H5 H 0.649(3) 0.495(4) 0.549(3) 0.041(8) Uiso 1 1 d .
H7 H 0.900(3) 0.802(2) 0.590(2) 0.032(7) Uiso 1 1 d D
H11 H 0.621(3) 0.417(4) 0.809(3) 0.048(9) Uiso 1 1 d .
H15 H 0.839(3) 1.002(5) 0.953(3) 0.058(10) Uiso 1 1 d .

loop_
_atom_site_aniso_label
_atom_site_aniso_U_11
_atom_site_aniso_U_22
_atom_site_aniso_U_33
_atom_site_aniso_U_23
_atom_site_aniso_U_13
_atom_site_aniso_U_12
O1 0.0304(10) 0.0662(13) 0.0443(12) -0.0058(11) 0.0104(8) -0.0006(9)
O2 0.0487(11) 0.0655(14) 0.0315(10) 0.0085(10) 0.0010(8) 0.0041(11)
O3 0.0371(10) 0.0655(14) 0.0418(11) -0.0042(10) 0.0013(8) 0.0073(10)
O4 0.0504(12) 0.0537(13) 0.0532(12) -0.0046(11) 0.0099(10) -0.0102(10)
O5 0.0661(17) 0.109(2) 0.096(2) -0.056(2) 0.0178(15) -0.0276(17)
O6 0.0451(13) 0.119(2) 0.0485(14) -0.0333(16) -0.0005(11) -0.0067(14)
C1 0.0427(16) 0.0584(19) 0.0475(17) -0.0019(16) 0.0096(13) -0.0030(14)
C2 0.0532(19) 0.056(2) 0.068(2) -0.0115(18) 0.0095(17) -0.0108(16)
C3 0.0352(15) 0.070(3) 0.053(2) -0.0187(17) 0.0071(13) -0.0070(15)
C4 0.0277(13) 0.077(2) 0.0376(16) -0.0092(16) 0.0028(12) 0.0028(14)
C5 0.0309(13) 0.0586(19) 0.0298(14) -0.0025(13) 0.0051(11) 0.0062(13)
C6 0.0538(17) 0.063(2) 0.0294(15) 0.0011(14) 0.0089(13) 0.0003(15)
C7 0.0435(15) 0.0491(19) 0.0369(16) 0.0019(14) 0.0117(12) -0.0028(14)
C8 0.0280(13) 0.0502(17) 0.0318(14) -0.0022(12) 0.0050(10) 0.0023(11)
C9 0.0316(13) 0.0511(17) 0.0273(13) 0.0058(12) 0.0014(10) 0.0037(12)
C10 0.0322(13) 0.0488(17) 0.0326(14) 0.0006(12) 0.0046(11) 0.0012(12)
C11 0.0378(14) 0.0592(19) 0.0317(15) 0.0021(13) 0.0071(11) -0.0064(14)
C12 0.0390(15) 0.065(2) 0.0323(15) -0.0021(14) 0.0090(12) -0.0020(14)
C13 0.0383(14) 0.0601(19) 0.0311(14) -0.0038(14) 0.0041(11) 0.0036(14)
C14 0.0358(14) 0.0478(17) 0.0342(14) -0.0029(13) 0.0046(11) -0.0001(12)
C15 0.0514(17) 0.068(2) 0.0444(17) -0.0152(17) 0.0112(14) -0.0017(18)
C16 0.069(2) 0.108(3) 0.0396(18) -0.014(2) 0.0052(16) 0.001(2)
C17 0.072(2) 0.090(3) 0.062(2) -0.025(2) 0.0201(19) 0.013(2)
C18 0.0401(16) 0.0557(19) 0.0513(18) -0.0041(15) 0.0009(13) 0.0074(14)
C19 0.0366(17) 0.097(3) 0.065(2) -0.035(2) 0.0089(16) -0.0106(19)
C20 0.0425(16) 0.101(3) 0.0395(18) -0.0159(19) 0.0008(14) -0.0005(18)
C21 0.0404(15) 0.066(2) 0.0434(17) -0.0089(16) 0.0031(13) -0.0057(15)

loop_
_atom_type_symbol
_atom_type_description
_atom_type_scat_dispersion_real
_atom_type_scat_dispersion_imag
_atom_type_scat_source
C C 0.0033 0.0000 'International Tables Vol C Tables 4.2.6.8 and 6.1.1.4'
H H 0.0000 0.0000 'International Tables Vol C Tables 4.2.6.8 and 6.1.1.4'
O O 0.0106 0.0000 'International Tables Vol C Tables 4.2.6.8 and 6.1.1.4'

loop_
_geom_angle_atom_site_label_1
_geom_angle_atom_site_label_2
_geom_angle_atom_site_label_3
_geom_angle
C8 O1 C7 61.59(17)
C9 O2 C11 60.76(17)
C12 O3 C13 60.31(19)
C14 O4 C21 61.10(19)
C19 O6 C20 109.7(3)
C2 C1 C10 112.0(3)
C2 C1 H1A 109.2
C10 C1 H1A 109.2
C2 C1 H1B 109.2
C10 C1 H1B 109.2
H1A C1 H1B 107.9
C3 C2 C1 109.4(3)
C3 C2 H2A 109.8
C1 C2 H2A 109.8
C3 C2 H2B 109.8
C1 C2 H2B 109.8
H2A C2 H2B 108.2
C4 C3 C19 109.1(4)
C4 C3 C2 125.4(3)
C19 C3 C2 125.4(4)
C3 C4 C20 108.8(3)
C3 C4 C5 124.7(3)
C20 C4 C5 126.5(3)
C4 C5 C6 113.2(2)
C4 C5 C10 108.5(3)
C6 C5 C10 114.0(2)
C4 C5 H5 109.8(18)
C6 C5 H5 106.5(19)
C10 C5 H5 104.6(18)
C7 C6 C5 113.8(2)
C7 C6 H6A 108.8
C5 C6 H6A 108.8
C7 C6 H6B 108.8
C5 C6 H6B 108.8
H6A C6 H6B 107.7
O1 C7 C8 58.97(17)
O1 C7 C6 115.6(3)
C8 C7 C6 121.6(3)
O1 C7 H7 112.1(16)
C8 C7 H7 114.7(16)
C6 C7 H7 118.9(16)
O1 C8 C7 59.44(18)
O1 C8 C9 116.8(2)
C7 C8 C9 117.9(2)
O1 C8 C14 112.3(2)
C7 C8 C14 120.7(3)
C9 C8 C14 116.5(2)
O2 C9 C11 59.90(18)
O2 C9 C8 113.4(2)
C11 C9 C8 115.2(3)
O2 C9 C10 117.0(2)
C11 C9 C10 121.7(2)
C8 C9 C10 116.9(2)
C9 C10 C18 111.3(2)
C9 C10 C5 105.4(2)
C18 C10 C5 113.1(2)
C9 C10 C1 112.1(2)
C18 C10 C1 107.8(3)
C5 C10 C1 107.2(2)
O2 C11 C9 59.34(17)
O2 C11 C12 117.6(3)
C9 C11 C12 121.1(3)
O2 C11 H11 109(2)
C9 C11 H11 116.7(19)
C12 C11 H11 118.4(19)
O3 C12 C13 60.34(19)
O3 C12 C11 116.6(2)
C13 C12 C11 121.0(2)
O3 C12 H12 115.8
C13 C12 H12 115.8
C11 C12 H12 115.8
C12 C13 O3 59.35(18)
C12 C13 C14 116.5(3)
O3 C13 C14 110.7(2)
C12 C13 C15 119.5(3)
O3 C13 C15 117.7(2)
C14 C13 C15 118.7(2)
O4 C14 C21 59.45(18)
O4 C14 C13 115.4(3)
C21 C14 C13 121.7(2)
O4 C14 C8 112.7(2)
C21 C14 C8 118.1(2)
C13 C14 C8 116.0(2)
C13 C15 C17 112.3(3)
C13 C15 C16 109.1(3)
C17 C15 C16 110.3(3)
C13 C15 H15 107(2)
C17 C15 H15 104(2)
C16 C15 H15 115(2)
C15 C16 H16A 109.5
C15 C16 H16B 109.5
H16A C16 H16B 109.5
C15 C16 H16C 109.5
H16A C16 H16C 109.5
H16B C16 H16C 109.5
C15 C17 H17A 109.5
C15 C17 H17B 109.5
H17A C17 H17B 109.5
C15 C17 H17C 109.5
H17A C17 H17C 109.5
H17B C17 H17C 109.5
C10 C18 H18A 109.5
C10 C18 H18B 109.5
H18A C18 H18B 109.5
C10 C18 H18C 109.5
H18A C18 H18C 109.5
H18B C18 H18C 109.5
O5 C19 O6 122.6(4)
O5 C19 C3 129.6(5)
O6 C19 C3 107.8(3)
O6 C20 C4 104.6(3)
O6 C20 H20A 110.8
C4 C20 H20A 110.8
O6 C20 H20B 110.8
C4 C20 H20B 110.8
H20A C20 H20B 108.9
O4 C21 C14 59.45(19)
O4 C21 H21A 117.8
C14 C21 H21A 117.8
O4 C21 H21B 117.8
C14 C21 H21B 117.8
H21A C21 H21B 115.0

loop_
_geom_bond_atom_site_label_1
_geom_bond_atom_site_label_2
_geom_bond_distance
O1 C8 1.437(3)
O1 C7 1.444(4)
O2 C9 1.446(3)
O2 C11 1.454(4)
O3 C12 1.443(4)
O3 C13 1.457(3)
O4 C14 1.442(4)
O4 C21 1.442(4)
O5 C19 1.198(5)
O6 C19 1.352(5)
O6 C20 1.440(5)
C1 C2 1.527(5)
C1 C10 1.554(4)
C1 H1A 0.9700
C1 H1B 0.9700
C2 C3 1.492(5)
C2 H2A 0.9700
C2 H2B 0.9700
C3 C4 1.317(5)
C3 C19 1.480(5)
C4 C20 1.498(4)
C4 C5 1.500(4)
C5 C6 1.525(4)
C5 C10 1.554(4)
C5 H5 0.95(3)
C6 C7 1.501(4)
C6 H6A 0.9700
C6 H6B 0.9700
C7 C8 1.475(4)
C7 H7 0.992(18)
C8 C9 1.506(4)
C8 C14 1.517(4)
C9 C11 1.467(4)
C9 C10 1.524(4)
C10 C18 1.541(4)
C11 C12 1.469(5)
C11 H11 0.94(3)
C12 C13 1.457(4)
C12 H12 0.9800
C13 C14 1.495(4)
C13 C15 1.523(4)
C14 C21 1.466(4)
C15 C17 1.527(5)
C15 C16 1.534(5)
C15 H15 0.99(4)
C16 H16A 0.9600
C16 H16B 0.9600
C16 H16C 0.9600
C17 H17A 0.9600
C17 H17B 0.9600
C17 H17C 0.9600
C18 H18A 0.9600
C18 H18B 0.9600
C18 H18C 0.9600
C20 H20A 0.9700
C20 H20B 0.9700
C21 H21A 0.9700
C21 H21B 0.9700

loop_
_geom_torsion_atom_site_label_1
_geom_torsion_atom_site_label_2
_geom_torsion_atom_site_label_3
_geom_torsion_atom_site_label_4
_geom_torsion
C10 C1 C2 C3 -43.1(4)
C1 C2 C3 C4 9.5(5)
C1 C2 C3 C19 -174.7(3)
C19 C3 C4 C20 1.5(3)
C2 C3 C4 C20 177.9(3)
C19 C3 C4 C5 -175.1(3)
C2 C3 C4 C5 1.2(5)
C3 C4 C5 C6 148.7(3)
C20 C4 C5 C6 -27.3(4)
C3 C4 C5 C10 21.2(4)
C20 C4 C5 C10 -154.9(3)
C4 C5 C6 C7 -167.4(3)
C10 C5 C6 C7 -42.8(4)
C8 O1 C7 C6 -113.0(3)
C5 C6 C7 O1 79.9(3)
C5 C6 C7 C8 12.0(4)
C7 O1 C8 C9 108.1(3)
C7 O1 C8 C14 -113.5(3)
C6 C7 C8 O1 102.8(3)
O1 C7 C8 C9 -106.2(3)
C6 C7 C8 C9 -3.4(4)
O1 C7 C8 C14 99.3(3)
C6 C7 C8 C14 -157.8(3)
C11 O2 C9 C8 106.6(3)
C11 O2 C9 C10 -112.7(3)
O1 C8 C9 O2 98.8(3)
C7 C8 C9 O2 166.6(2)
C14 C8 C9 O2 -37.9(3)
O1 C8 C9 C11 165.2(2)
C7 C8 C9 C11 -127.0(3)
C14 C8 C9 C11 28.5(3)
O1 C8 C9 C10 -42.0(3)
C7 C8 C9 C10 25.8(3)
C14 C8 C9 C10 -178.7(2)
O2 C9 C10 C18 -69.1(3)
C11 C9 C10 C18 -138.9(3)
C8 C9 C10 C18 70.2(3)
O2 C9 C10 C5 168.0(2)
C11 C9 C10 C5 98.2(3)
C8 C9 C10 C5 -52.7(3)
O2 C9 C10 C1 51.7(3)
C11 C9 C10 C1 -18.0(4)
C8 C9 C10 C1 -168.9(2)
C4 C5 C10 C9 -171.2(2)
C6 C5 C10 C9 61.8(3)
C4 C5 C10 C18 67.0(3)
C6 C5 C10 C18 -60.0(3)
C4 C5 C10 C1 -51.6(3)
C6 C5 C10 C1 -178.7(2)
C2 C1 C10 C9 -178.6(3)
C2 C1 C10 C18 -55.8(3)
C2 C1 C10 C5 66.3(3)
C9 O2 C11 C12 -111.6(3)
C8 C9 C11 O2 -103.6(3)
C10 C9 C11 O2 105.0(3)
O2 C9 C11 C12 105.7(3)
C8 C9 C11 C12 2.1(4)
C10 C9 C11 C12 -149.3(3)
C13 O3 C12 C11 -112.3(3)
O2 C11 C12 O3 118.9(3)
C9 C11 C12 O3 49.8(4)
O2 C11 C12 C13 49.0(4)
C9 C11 C12 C13 -20.1(4)
C11 C12 C13 O3 104.9(3)
O3 C12 C13 C14 -99.4(3)
C11 C12 C13 C14 5.6(4)
O3 C12 C13 C15 106.6(3)
C11 C12 C13 C15 -148.4(3)
C12 O3 C13 C14 109.3(3)
C12 O3 C13 C15 -109.6(3)
C21 O4 C14 C13 113.3(3)
C21 O4 C14 C8 -110.2(3)
C12 C13 C14 O4 160.0(2)
O3 C13 C14 O4 94.9(3)
C15 C13 C14 O4 -45.8(4)
C12 C13 C14 C21 -131.6(3)
O3 C13 C14 C21 163.3(3)
C15 C13 C14 C21 22.6(4)
C12 C13 C14 C8 25.0(4)
O3 C13 C14 C8 -40.1(4)
C15 C13 C14 C8 179.2(3)
O1 C8 C14 O4 42.5(3)
C7 C8 C14 O4 -24.2(3)
C9 C8 C14 O4 -179.0(2)
O1 C8 C14 C21 -23.8(4)
C7 C8 C14 C21 -90.5(3)
C9 C8 C14 C21 114.7(3)
O1 C8 C14 C13 178.7(2)
C7 C8 C14 C13 112.0(3)
C9 C8 C14 C13 -42.8(3)
C12 C13 C15 C17 -57.7(4)
O3 C13 C15 C17 10.9(4)
C14 C13 C15 C17 148.8(3)
C12 C13 C15 C16 64.9(4)
O3 C13 C15 C16 133.5(3)
C14 C13 C15 C16 -88.5(4)
C20 O6 C19 O5 -178.5(3)
C20 O6 C19 C3 0.8(4)
C4 C3 C19 O5 177.7(4)
C2 C3 C19 O5 1.4(6)
C4 C3 C19 O6 -1.5(4)
C2 C3 C19 O6 -177.9(3)
C19 O6 C20 C4 0.0(3)
C3 C4 C20 O6 -1.0(3)
C5 C4 C20 O6 175.6(2)
C13 C14 C21 O4 -102.7(3)
C8 C14 C21 O4 101.2(3)

loop_
_cod_related_entry_id
_cod_related_entry_database
_cod_related_entry_code
1 ChemSpider 24629875
